data_2206743
loop_
_publ_author_name
'Watkin, David J.'
'Motherwell, W. D. S.'
'Cooper, Richard I.'
'Pantos, Stefan'
'Steadman, Oliver I.'

_publ_section_title
;
 3-Iodo-2,6-dinitrotoluene
;
_journal_coeditor_code LH6482
_journal_issue 9
_journal_name_full 'Acta Crystallographica Section E'
_journal_page_first o2836
_journal_page_last o2838
_journal_paper_doi 10.1107/S1600536805024864
_journal_volume 61
_journal_year 2005
_chemical_formula_iupac 'C7 H5 I1 N2 O4'
_chemical_formula_moiety 'C7 H5 I1 N2 O4'
_chemical_formula_sum 'C7 H5 I N2 O4'
_chemical_formula_weight 308.03
_chemical_name_systematic
;
3-Iodo-2,6-dinitrotoluene
;
_space_group_IT_number 14
_symmetry_cell_setting monoclinic
_symmetry_space_group_name_Hall '-P 2ybc'
_symmetry_space_group_name_H-M 'P 1 21/c 1'
_atom_sites_solution_hydrogens geom
_atom_sites_solution_primary direct
_audit_creation_method CRYSTALS_ver_12.82
_cell_angle_alpha 90
_cell_angle_beta 92.084(2)
_cell_angle_gamma 90
_cell_formula_units_Z 4
_cell_length_a 11.0997(5)
_cell_length_b 6.9493(3)
_cell_length_c 12.3296(5)
_cell_measurement_reflns_used 3027
_cell_measurement_temperature 110
_cell_measurement_theta_max 27
_cell_measurement_theta_min 5
_cell_volume 950.42(7)
_computing_cell_refinement DENZO/SCALEPACK
_computing_data_collection 'COLLECT (Nonius, 2001).'
_computing_data_reduction 'DENZO/SCALEPACK (Otwinowski & Minor, 1997)'
_computing_molecular_graphics 'CAMERON (Watkin et al., 1996)'
_computing_publication_material 'CRYSTALS '
_computing_structure_refinement 'CRYSTALS (Betteridge et al., 2003)'
_computing_structure_solution 'SIR92 (Altomare et al., 1994)'
_diffrn_ambient_temperature 110
_diffrn_measured_fraction_theta_full 0.990
_diffrn_measured_fraction_theta_max 0.988
_diffrn_measurement_device_type 'Nonius KappaCCD area-detector'
_diffrn_measurement_method \w
_diffrn_radiation_monochromator graphite
_diffrn_radiation_type 'Mo K\a'
_diffrn_radiation_wavelength 0.71073
_diffrn_reflns_av_R_equivalents 0.033
_diffrn_reflns_limit_h_max 14
_diffrn_reflns_limit_h_min -13
_diffrn_reflns_limit_k_max 9
_diffrn_reflns_limit_k_min -7
_diffrn_reflns_limit_l_max 15
_diffrn_reflns_limit_l_min -16
_diffrn_reflns_number 9545
_diffrn_reflns_theta_full 26.107
_diffrn_reflns_theta_max 27.481
_diffrn_reflns_theta_min 5.515
_diffrn_standards_number 0
_exptl_absorpt_coefficient_mu 3.360
_exptl_absorpt_correction_T_max 0.71
_exptl_absorpt_correction_T_min 0.65
_exptl_absorpt_correction_type multi-scan
_exptl_absorpt_process_details '(DENZO/SCALEPACK; Otwinowski & Minor, 1997)'
_exptl_crystal_colour 'pale yellow'
_exptl_crystal_density_diffrn 2.153
_exptl_crystal_description block
_exptl_crystal_F_000 584
_exptl_crystal_size_max 0.15
_exptl_crystal_size_mid 0.10
_exptl_crystal_size_min 0.10
_refine_diff_density_max 0.89
_refine_diff_density_min -0.95
_refine_ls_extinction_method none
_refine_ls_goodness_of_fit_ref 0.8874
_refine_ls_hydrogen_treatment refxyz
_refine_ls_matrix_type full
_refine_ls_number_parameters 142
_refine_ls_number_reflns 2140
_refine_ls_number_restraints 11
_refine_ls_R_factor_all 0.0510
_refine_ls_R_factor_gt 0.0510
_refine_ls_shift/su_max 0.000695
_refine_ls_structure_factor_coef Fsqd
_refine_ls_weighting_details
;
w = 1/[\s^2^(F^2^) + (0.01P)^2^] where P=(max(Fo^2^,0) + 2Fc^2^)/3
;
_refine_ls_weighting_scheme calc
_refine_ls_wR_factor_all 0.0668
_refine_ls_wR_factor_gt 0.0668
_refine_ls_wR_factor_ref 0.0668
_reflns_number_gt 2140
_reflns_number_total 2140
_reflns_threshold_expression I>-10\s(I)
_cod_data_source_file lh6482.cif
_cod_data_source_block I
_cod_original_sg_symbol_H-M 'P 21/c'
_cod_original_formula_sum 'C7 H5 I1 N2 O4'
_cod_database_code 2206743
_cod_database_fobs_code 2206743

loop_
_symmetry_equiv_pos_as_xyz
x,y,z
-x,-y,-z
-x,y+1/2,-z+1/2
x,-y+1/2,z+1/2

loop_
_atom_site_label
_atom_site_fract_x
_atom_site_fract_y
_atom_site_fract_z
_atom_site_U_iso_or_equiv
_atom_site_adp_type
_atom_site_occupancy
_atom_site_type_symbol
C1 0.7256(3) 1.0278(5) -0.0381(2) 0.0350 Uani 1.0000 C
C2 0.6582(3) 0.8596(5) -0.0365(3) 0.0381 Uani 1.0000 C
C3 0.6803(4) 0.7314(6) 0.0480(3) 0.0477 Uani 1.0000 C
C4 0.7626(4) 0.7760(6) 0.1292(3) 0.0486 Uani 1.0000 C
C5 0.8268(3) 0.9455(6) 0.1241(3) 0.0416 Uani 1.0000 C
C6 0.8125(3) 1.0783(5) 0.0406(3) 0.0391 Uani 1.0000 C
C7 0.8804(4) 1.2631(7) 0.0358(4) 0.0572 Uani 1.0000 C
N8 0.9112(4) 0.9825(5) 0.2160(3) 0.0618 Uani 1.0000 N
O9 0.8761(3) 0.9482(6) 0.3070(2) 0.0911 Uani 1.0000 O
O10 1.0102(4) 1.0444(6) 0.1978(3) 0.1055 Uani 1.0000 O
N11 0.6986(3) 1.1659(5) -0.1261(2) 0.0434 Uani 1.0000 N
O12 0.6341(3) 1.3010(4) -0.1076(3) 0.0704 Uani 1.0000 O
O13 0.7396(3) 1.1356(4) -0.2142(2) 0.0702 Uani 1.0000 O
I14 0.52258(2) 0.80126(4) -0.153334(18) 0.0502 Uani 1.0000 I
H31 0.636(3) 0.629(5) 0.048(3) 0.0500 Uiso 1.0000 H
H41 0.773(3) 0.703(5) 0.182(3) 0.0500 Uiso 1.0000 H
H71 0.850(3) 1.344(4) -0.012(3) 0.0500 Uiso 1.0000 H
H72 0.878(3) 1.324(4) 0.097(2) 0.0500 Uiso 1.0000 H
H73 0.950(3) 1.247(5) 0.015(3) 0.0500 Uiso 1.0000 H

loop_
_atom_site_aniso_label
_atom_site_aniso_U_11
_atom_site_aniso_U_22
_atom_site_aniso_U_33
_atom_site_aniso_U_12
_atom_site_aniso_U_13
_atom_site_aniso_U_23
C1 0.0412(19) 0.033(2) 0.0303(16) 0.0084(16) -0.0046(14) 0.0002(14)
C2 0.0430(19) 0.039(2) 0.0321(17) 0.0039(16) -0.0023(14) -0.0055(15)
C3 0.055(2) 0.037(2) 0.050(2) -0.0004(18) -0.0030(19) 0.0050(19)
C4 0.061(3) 0.045(3) 0.039(2) 0.010(2) -0.0067(19) 0.0072(18)
C5 0.044(2) 0.048(2) 0.0325(17) 0.0105(17) -0.0068(15) -0.0023(17)
C6 0.0399(19) 0.037(2) 0.0404(18) 0.0049(17) -0.0030(15) -0.0008(17)
C7 0.059(3) 0.059(3) 0.053(3) -0.010(2) -0.011(2) -0.001(2)
N8 0.068(3) 0.058(2) 0.057(2) 0.018(2) -0.0292(19) -0.0046(19)
O9 0.115(3) 0.114(3) 0.0426(17) 0.033(2) -0.0262(18) -0.0150(19)
O10 0.074(2) 0.132(4) 0.106(3) -0.018(2) -0.052(2) 0.020(3)
N11 0.0502(18) 0.042(2) 0.0371(17) -0.0017(15) -0.0105(14) 0.0016(14)
O12 0.084(2) 0.057(2) 0.069(2) 0.0286(18) -0.0030(17) 0.0139(16)
O13 0.109(2) 0.066(2) 0.0362(15) 0.0065(18) 0.0056(15) 0.0074(14)
I14 0.05144(18) 0.05178(19) 0.04654(17) -0.00438(13) -0.01050(11) -0.00924(12)

loop_
_atom_type_symbol
_atom_type_scat_dispersion_real
_atom_type_scat_dispersion_imag
_atom_type_scat_source
C 0.0033 0.0016 'International Tables Vol C 4.2.6.8 and 6.1.1.4'
H 0.0000 0.0000 'International Tables Vol C 4.2.6.8 and 6.1.1.4'
I -0.4742 1.8119 'International Tables Vol C 4.2.6.8 and 6.1.1.4'
N 0.0061 0.0033 'International Tables Vol C 4.2.6.8 and 6.1.1.4'
O 0.0106 0.0060 'International Tables Vol C 4.2.6.8 and 6.1.1.4'

loop_
_geom_angle_atom_site_label_1
_geom_angle_atom_site_label_2
_geom_angle_atom_site_label_3
_geom_angle
_geom_angle_publ_flag
C2 C1 C6 124.3(3) no
C2 C1 N11 117.7(3) no
C6 C1 N11 117.9(3) no
C1 C2 C3 118.1(3) no
C1 C2 I14 122.0(2) no
C3 C2 I14 119.9(3) no
C2 C3 C4 120.0(4) no
C2 C3 H31 116(3) no
C4 C3 H31 124(3) no
C3 C4 C5 119.6(4) no
C3 C4 H41 120(3) no
C5 C4 H41 120(3) no
C4 C5 C6 123.8(3) no
C4 C5 N8 115.6(3) no
C6 C5 N8 120.6(4) no
C1 C6 C5 114.1(3) no
C1 C6 C7 121.9(3) no
C5 C6 C7 123.9(3) no
C6 C7 H71 113(2) no
C6 C7 H72 111(2) no
H71 C7 H72 104(3) no
C6 C7 H73 112(2) no
H71 C7 H73 103(3) no
H72 C7 H73 113(3) no
C5 N8 O9 117.2(4) no
C5 N8 O10 118.6(4) no
O9 N8 O10 124.2(4) no
C1 N11 O12 118.3(3) no
C1 N11 O13 118.3(3) no
O12 N11 O13 123.3(3) no

loop_
_geom_bond_atom_site_label_1
_geom_bond_atom_site_label_2
_geom_bond_distance
_geom_bond_publ_flag
C1 C2 1.388(5) no
C1 C6 1.389(5) no
C1 N11 1.471(4) no
C2 C3 1.386(5) no
C2 I14 2.085(3) no
C3 C4 1.365(6) no
C3 H31 0.87(3) no
C4 C5 1.379(5) no
C4 H41 0.83(3) no
C5 C6 1.388(5) no
C5 N8 1.467(5) no
C6 C7 1.491(6) no
C7 H71 0.87(3) no
C7 H72 0.86(3) no
C7 H73 0.83(3) no
N8 O9 1.224(4) no
N8 O10 1.208(5) no
N11 O12 1.208(4) no
N11 O13 1.211(4) no

loop_
_geom_contact_atom_site_label_1
_geom_contact_atom_site_label_2
_geom_contact_distance
_geom_contact_site_symmetry_2
_geom_contact_publ_flag
I14 O12 3.368(3) 3_644 yes
I14 O13 3.481(3) 3_644 yes

loop_
_cod_related_entry_id
_cod_related_entry_database
_cod_related_entry_code
1 ChemSpider 21128941
